data_1574225
loop_
_publ_author_name
'Dang, Vinh Q.'
'Jiang, Chenggang'
'Teets, Thomas S.'

_publ_section_title
;
 Enhanced blue phosphorescence in platinum acetylide complexes via a
 secondary heavy metal and anion-controlled aggregation
;
_journal_issue 17
_journal_name_full 'Chemical Science'
_journal_page_first 7302
_journal_page_last 7310
_journal_paper_doi 10.1039/D5SC00172B
_journal_volume 16
_journal_year 2025
_chemical_formula_moiety 'C48 H52 Cu2 N8 Pt2, 2(F6 P), C H2 Cl2, C4 H10 O, [+ solvents]'
_chemical_formula_sum 'C53 H64 Cl2 Cu2 F12 N8 O P2 Pt2'
_chemical_formula_weight 1707.22
_space_group_crystal_system triclinic
_space_group_IT_number 2
_space_group_name_Hall '-P 1'
_space_group_name_H-M_alt 'P -1'
_atom_sites_solution_hydrogens geom
_atom_sites_solution_primary dual
_audit_creation_date 2023-08-24
_audit_creation_method
;
Olex2 1.5
(compiled 2023.08.24 svn.re1ec1418 for OlexSys, GUI svn.r6817)
;
_audit_update_record
;
2024-10-28 deposited with the CCDC.	2025-03-18 downloaded from the CCDC.
;
_cell_angle_alpha 89.634(2)
_cell_angle_beta 78.885(2)
_cell_angle_gamma 75.512(2)
_cell_formula_units_Z 2
_cell_length_a 10.1312(18)
_cell_length_b 13.882(3)
_cell_length_c 25.808(5)
_cell_measurement_reflns_used 9924
_cell_measurement_temperature 123.22
_cell_measurement_theta_max 26.31
_cell_measurement_theta_min 2.16
_cell_volume 3445.0(12)
_computing_molecular_graphics 'Olex2 1.5 (Dolomanov et al., 2009)'
_computing_publication_material 'Olex2 1.5 (Dolomanov et al., 2009)'
_computing_structure_refinement 'SHELXL 2018/3 (Sheldrick, 2015)'
_computing_structure_solution 'SHELXT 2018/2 (Sheldrick, 2018)'
_diffrn_ambient_temperature 123.22
_diffrn_measured_fraction_theta_full 0.999
_diffrn_measured_fraction_theta_max 0.999
_diffrn_measurement_device_type 'Bruker APEX-II CCD'
_diffrn_radiation_type MoK\a
_diffrn_radiation_wavelength 0.71073
_diffrn_reflns_av_R_equivalents 0.0619
_diffrn_reflns_av_unetI/netI 0.0627
_diffrn_reflns_Laue_measured_fraction_full 0.999
_diffrn_reflns_Laue_measured_fraction_max 0.999
_diffrn_reflns_limit_h_max 12
_diffrn_reflns_limit_h_min -12
_diffrn_reflns_limit_k_max 16
_diffrn_reflns_limit_k_min -16
_diffrn_reflns_limit_l_max 31
_diffrn_reflns_limit_l_min -31
_diffrn_reflns_number 50989
_diffrn_reflns_point_group_measured_fraction_full 0.999
_diffrn_reflns_point_group_measured_fraction_max 0.999
_diffrn_reflns_theta_full 25.242
_diffrn_reflns_theta_max 25.681
_diffrn_reflns_theta_min 1.517
_diffrn_source_current 30.0
_diffrn_source_power 1.5
_diffrn_source_voltage 50.0
_exptl_absorpt_coefficient_mu 4.853
_exptl_absorpt_correction_T_max 0.7456
_exptl_absorpt_correction_T_min 0.5198
_exptl_absorpt_correction_type multi-scan
_exptl_absorpt_process_details
;
SADABS-2014/5 (Bruker,2014/5) was used for absorption correction.
wR2(int) was 0.1134 before and 0.0611 after correction.
The Ratio of minimum to maximum transmission is 0.6972.
The \l/2 correction factor is 0.00150.
;
_exptl_crystal_colour brown
_exptl_crystal_colour_primary brown
_exptl_crystal_density_diffrn 1.646
_exptl_crystal_description Plate
_exptl_crystal_F_000 1664
_exptl_crystal_size_max 0.28
_exptl_crystal_size_mid 0.18
_exptl_crystal_size_min 0.05
_refine_diff_density_max 1.249
_refine_diff_density_min -1.720
_refine_diff_density_rms 0.144
_refine_ls_extinction_method none
_refine_ls_goodness_of_fit_ref 1.064
_refine_ls_hydrogen_treatment constr
_refine_ls_matrix_type full
_refine_ls_number_parameters 753
_refine_ls_number_reflns 13087
_refine_ls_number_restraints 700
_refine_ls_restrained_S_all 1.054
_refine_ls_R_factor_all 0.0542
_refine_ls_R_factor_gt 0.0368
_refine_ls_shift/su_max 0.002
_refine_ls_shift/su_mean 0.000
_refine_ls_structure_factor_coef Fsqd
_refine_ls_weighting_details 'w=1/[\s^2^(Fo^2^)+(0.0392P)^2^] where P=(Fo^2^+2Fc^2^)/3'
_refine_ls_weighting_scheme calc
_refine_ls_wR_factor_gt 0.0852
_refine_ls_wR_factor_ref 0.0906
_reflns_Friedel_coverage 0.000
_reflns_number_gt 10157
_reflns_number_total 13087
_reflns_threshold_expression 'I > 2\s(I)'
_cod_data_source_file d5sc00172b2.cif
_cod_data_source_block 1-CuPF6
_cod_depositor_comments 'Adding full bibliography for 1574222--1574225.cif.'
_cod_original_cell_volume 3445.0(11)
_cod_database_code 1574225
_shelx_shelxl_version_number 2018/3
_shelx_space_group_comment
;
The symmetry employed for this shelxl refinement is uniquely defined
by the following loop, which should always be used as a source of
symmetry information in preference to the above space-group names.
They are only intended as comments.
;
_shelx_estimated_absorpt_t_max 0.793
_shelx_estimated_absorpt_t_min 0.344
_olex2_refinement_description
;
1. Fixed Uiso
 At 1.2 times of:
  All C(H) groups, All C(H,H) groups
 At 1.5 times of:
  All C(H,H,H) groups
2. Rigid bond restraints
 All non-hydrogen atoms
 with sigma for 1-2 distances of 0.002 and sigma for 1-3 distances of 0.002
3. Uiso/Uaniso restraints and constraints
All non-hydrogen atoms have similar U: within 2A with sigma of 0.01 and sigma
for terminal atoms of 0.02 within 2A
4.a Secondary CH2 refined with riding coordinates:
 C51(H51A,H51B), C49(H49A,H49B), C52(H52A,H52B)
4.b Aromatic/amide H refined with riding coordinates:
 C4(H4), C35(H35), C11(H11), C5(H5), C6(H6), C7(H7), C14(H14), C36(H36),
 C12(H12), C38(H38), C37(H37), C28(H28), C31(H31), C29(H29), C13(H13), C30(H30)
4.c Idealised Me refined as rotating group:
 C47(H47A,H47B,H47C), C18(H18A,H18B,H18C), C48(H48A,H48B,H48C), C19(H19A,H19B,
 H19C), C46(H46A,H46B,H46C), C41(H41A,H41B,H41C), C43(H43A,H43B,H43C), C17(H17A,
 H17B,H17C), C42(H42A,H42B,H42C), C22(H22A,H22B,H22C), C23(H23A,H23B,H23C),
 C24(H24A,H24B,H24C), C50(H50A,H50B,H50C), C53(H53A,H53B,H53C)
;
_smtbx_masks_void_probe_radius 1.2
_smtbx_masks_void_truncation_radius 1.2
_olex2_submission_special_instructions 'No special instructions were received'

loop_
_space_group_symop_operation_xyz
'x, y, z'
'-x, -y, -z'

loop_
_atom_site_label
_atom_site_type_symbol
_atom_site_fract_x
_atom_site_fract_y
_atom_site_fract_z
_atom_site_U_iso_or_equiv
_atom_site_adp_type
_atom_site_occupancy
_atom_site_site_symmetry_order
_atom_site_calc_flag
_atom_site_refinement_flags_posn
_atom_site_refinement_flags_adp
_atom_site_refinement_flags_occupancy
_atom_site_disorder_assembly
_atom_site_disorder_group
Pt1 Pt 0.47624(2) 0.33339(2) 0.63874(2) 0.01836(7) Uani 1 1 d . U . . .
Pt2 Pt 0.14253(2) 0.35077(2) 0.85286(2) 0.02138(7) Uani 1 1 d . U . . .
Cu2 Cu 0.16419(6) 0.52424(5) 0.69248(2) 0.01893(15) Uani 1 1 d . U . . .
Cu1 Cu 0.33816(6) 0.52427(5) 0.80297(2) 0.02044(15) Uani 1 1 d . U . . .
P2 P 0.13812(15) 0.72163(12) 0.54363(6) 0.0253(3) Uani 1 1 d . U . . .
P1 P 0.21094(15) 0.71020(12) 0.96289(5) 0.0241(3) Uani 1 1 d . U . . .
Cl1 Cl -0.2831(2) 0.6471(2) 0.81535(9) 0.0837(7) Uani 1 1 d . U . . .
Cl2 Cl -0.2710(2) 0.6191(2) 0.70176(10) 0.0900(8) Uani 1 1 d . U . . .
F1 F 0.3199(3) 0.6171(3) 0.98035(12) 0.0349(7) Uani 1 1 d . U . . .
F26 F 0.1090(3) 0.6217(3) 0.52283(12) 0.0354(7) Uani 1 1 d . U . . .
F4 F 0.1014(4) 0.8024(3) 0.94518(14) 0.0440(8) Uani 1 1 d . U . . .
F22 F -0.0072(3) 0.7443(3) 0.58414(13) 0.0489(9) Uani 1 1 d . U . . .
F24 F 0.0622(4) 0.7824(3) 0.50025(15) 0.0554(10) Uani 1 1 d . U . . .
F25 F 0.2825(4) 0.6995(3) 0.50282(15) 0.0536(10) Uani 1 1 d . U . . .
F21 F 0.2124(4) 0.6601(3) 0.58730(14) 0.0471(9) Uani 1 1 d . U . . .
N1 N 0.4959(4) 0.4386(4) 0.82992(16) 0.0215(8) Uani 1 1 d . U . . .
N2 N 0.3834(4) 0.6392(3) 0.76120(16) 0.0218(8) Uani 1 1 d . U . . .
N6 N 0.0564(4) 0.4429(3) 0.66399(16) 0.0202(8) Uani 1 1 d . U . . .
F23 F 0.1683(4) 0.8201(3) 0.56443(17) 0.0601(10) Uani 1 1 d . U . . .
F5 F 0.3282(4) 0.7248(3) 0.91567(16) 0.0681(12) Uani 1 1 d . U . . .
F2 F 0.0947(4) 0.6966(3) 1.01089(16) 0.0678(12) Uani 1 1 d . U . . .
N8 N 0.2151(5) 0.3643(4) 0.96430(17) 0.0241(10) Uani 1 1 d . U . . .
N5 N 0.0496(4) 0.6479(3) 0.73608(16) 0.0213(8) Uani 1 1 d . U . . .
C1 C 0.5352(5) 0.3283(4) 0.7078(2) 0.0208(10) Uani 1 1 d . U . . .
N3 N 0.3876(4) 0.3499(3) 0.52903(16) 0.0207(9) Uani 1 1 d . U . . .
F3 F 0.2565(5) 0.7821(3) 0.99908(18) 0.0712(12) Uani 1 1 d . U . . .
C44 C 0.1911(5) 0.3634(4) 0.9232(2) 0.0215(10) Uani 1 1 d . U . . .
C25 C 0.1557(5) 0.4863(4) 0.82951(19) 0.0202(9) Uani 1 1 d . U . . .
C3 C 0.5869(5) 0.3590(4) 0.8012(2) 0.0242(10) Uani 1 1 d . U . . .
N7 N 0.1090(5) 0.1399(4) 0.88081(18) 0.0332(11) Uani 1 1 d . U . . .
F6 F 0.1664(5) 0.6388(3) 0.92643(19) 0.0740(12) Uani 1 1 d . U . . .
C26 C 0.1305(5) 0.5673(4) 0.80909(19) 0.0188(8) Uani 1 1 d . U . . .
C32 C 0.0852(6) 0.3444(4) 0.7841(2) 0.0225(10) Uani 1 1 d . U . . .
C8 C 0.3750(5) 0.4716(4) 0.66559(18) 0.0175(8) Uani 1 1 d . U . . .
C10 C 0.3671(5) 0.6437(4) 0.7101(2) 0.0200(8) Uani 1 1 d . U . . .
N4 N 0.6665(5) 0.1213(4) 0.60604(18) 0.0306(10) Uani 1 1 d . U . . .
C16 C 0.3620(5) 0.3463(4) 0.47496(19) 0.0234(10) Uani 1 1 d . U . . .
C2 C 0.5625(6) 0.3377(4) 0.7505(2) 0.0244(12) Uani 1 1 d . U . . .
C9 C 0.3503(5) 0.5543(4) 0.68718(19) 0.0179(9) Uani 1 1 d . U . . .
C4 C 0.5190(6) 0.4603(5) 0.8775(2) 0.0259(11) Uani 1 1 d . U . . .
H4 H 0.455927 0.515787 0.897663 0.031 Uiso 1 1 calc R U . . .
C35 C 0.0195(5) 0.4632(4) 0.61718(19) 0.0230(10) Uani 1 1 d . U . . .
H35 H 0.050648 0.514256 0.597684 0.028 Uiso 1 1 calc R U . . .
C33 C 0.0517(6) 0.3501(4) 0.7417(2) 0.0265(12) Uani 1 1 d . U . . .
C11 C 0.4029(6) 0.7210(4) 0.7833(2) 0.0281(11) Uani 1 1 d . U . . .
H11 H 0.413338 0.719507 0.819088 0.034 Uiso 1 1 calc R U . . .
C20 C 0.5922(6) 0.1975(4) 0.6182(2) 0.0222(10) Uani 1 1 d . U . . .
C15 C 0.4181(5) 0.3466(4) 0.5700(2) 0.0206(10) Uani 1 1 d . U . . .
C34 C 0.0130(6) 0.3690(4) 0.6919(2) 0.0248(10) Uani 1 1 d . U . . .
C27 C 0.0621(6) 0.6563(4) 0.7873(2) 0.0232(10) Uani 1 1 d . U . . .
C5 C 0.6272(6) 0.4078(5) 0.8986(2) 0.0318(12) Uani 1 1 d . U . . .
H5 H 0.637541 0.425645 0.932827 0.038 Uiso 1 1 calc R U . . .
C6 C 0.7215(6) 0.3284(5) 0.8695(2) 0.0404(15) Uani 1 1 d . U . . .
H6 H 0.799736 0.291835 0.882708 0.048 Uiso 1 1 calc R U . . .
C47 C 0.2244(6) 0.2580(5) 1.0380(2) 0.0330(12) Uani 1 1 d . U . . .
H47A H 0.290569 0.205239 1.014404 0.049 Uiso 1 1 calc R U . . .
H47B H 0.129410 0.253231 1.038192 0.049 Uiso 1 1 calc R U . . .
H47C H 0.242945 0.250443 1.073922 0.049 Uiso 1 1 calc R U . . .
C18 C 0.4147(6) 0.4304(5) 0.4456(2) 0.0324(13) Uani 1 1 d . U . . .
H18A H 0.399256 0.430609 0.409308 0.049 Uiso 1 1 calc R U . . .
H18B H 0.514328 0.419708 0.445111 0.049 Uiso 1 1 calc R U . . .
H18C H 0.364134 0.494589 0.463842 0.049 Uiso 1 1 calc R U . . .
C7 C 0.6998(6) 0.3031(5) 0.8210(2) 0.0378(14) Uani 1 1 d . U . . .
H7 H 0.762037 0.247298 0.800851 0.045 Uiso 1 1 calc R U . . .
C45 C 0.2402(6) 0.3591(5) 1.0187(2) 0.0258(10) Uani 1 1 d . U . . .
C48 C 0.3888(6) 0.3677(5) 1.0161(2) 0.0314(13) Uani 1 1 d . U . . .
H48A H 0.397964 0.431791 1.001830 0.047 Uiso 1 1 calc R U . . .
H48B H 0.453921 0.313437 0.993108 0.047 Uiso 1 1 calc R U . . .
H48C H 0.409872 0.363265 1.051675 0.047 Uiso 1 1 calc R U . . .
C14 C 0.3662(6) 0.7288(4) 0.6823(2) 0.0270(11) Uani 1 1 d . U . . .
H14 H 0.350874 0.730626 0.647063 0.032 Uiso 1 1 calc R U . . .
C39 C 0.1213(6) 0.2157(5) 0.8700(2) 0.0286(11) Uani 1 1 d . U . . .
C36 C -0.0606(6) 0.4143(5) 0.5959(2) 0.0292(11) Uani 1 1 d . U . . .
H36 H -0.083945 0.431201 0.562526 0.035 Uiso 1 1 calc R U . . .
C21 C 0.7641(6) 0.0235(5) 0.5913(3) 0.0391(12) Uani 1 1 d . U . . .
C19 C 0.2062(6) 0.3627(5) 0.4799(2) 0.0340(14) Uani 1 1 d . U . . .
H19A H 0.158406 0.428432 0.496789 0.051 Uiso 1 1 calc R U . . .
H19B H 0.174952 0.311169 0.501420 0.051 Uiso 1 1 calc R U . . .
H19C H 0.184602 0.358983 0.444656 0.051 Uiso 1 1 calc R U . . .
C12 C 0.4084(6) 0.8066(5) 0.7566(2) 0.0346(12) Uani 1 1 d . U . . .
H12 H 0.426308 0.861448 0.773337 0.042 Uiso 1 1 calc R U . . .
C38 C -0.0703(6) 0.3180(5) 0.6716(2) 0.0358(13) Uani 1 1 d . U . . .
H38 H -0.101854 0.267316 0.691407 0.043 Uiso 1 1 calc R U . . .
C37 C -0.1068(6) 0.3400(5) 0.6239(2) 0.0362(13) Uani 1 1 d . U . . .
H37 H -0.162923 0.304959 0.610231 0.043 Uiso 1 1 calc R U . . .
C46 C 0.1325(6) 0.4439(5) 1.0515(2) 0.0322(13) Uani 1 1 d . U . . .
H46A H 0.150306 0.444903 1.087520 0.048 Uiso 1 1 calc R U . . .
H46B H 0.039420 0.434320 1.052763 0.048 Uiso 1 1 calc R U . . .
H46C H 0.138418 0.507303 1.035522 0.048 Uiso 1 1 calc R U . . .
C41 C -0.0491(7) 0.0354(5) 0.9055(3) 0.0410(14) Uani 1 1 d . U . . .
H41A H -0.109057 0.085681 0.932154 0.061 Uiso 1 1 calc R U . . .
H41B H -0.056626 -0.030958 0.916589 0.061 Uiso 1 1 calc R U . . .
H41C H -0.078352 0.047899 0.871528 0.061 Uiso 1 1 calc R U . . .
C28 C -0.0130(6) 0.7305(5) 0.7136(2) 0.0330(13) Uani 1 1 d . U . . .
H28 H -0.021508 0.725683 0.677708 0.040 Uiso 1 1 calc R U . . .
C31 C 0.0127(7) 0.7462(5) 0.8164(2) 0.0366(14) Uani 1 1 d . U . . .
H31 H 0.023431 0.750604 0.851978 0.044 Uiso 1 1 calc R U . . .
C43 C 0.1503(7) 0.0317(5) 0.9518(2) 0.0402(15) Uani 1 1 d . U . . .
H43A H 0.245379 0.039712 0.946134 0.060 Uiso 1 1 calc R U . . .
H43B H 0.148921 -0.034102 0.965506 0.060 Uiso 1 1 calc R U . . .
H43C H 0.088956 0.083373 0.977344 0.060 Uiso 1 1 calc R U . . .
C17 C 0.4418(6) 0.2440(5) 0.4510(2) 0.0323(13) Uani 1 1 d . U . . .
H17A H 0.426730 0.237643 0.414970 0.048 Uiso 1 1 calc R U . . .
H17B H 0.409021 0.192949 0.472477 0.048 Uiso 1 1 calc R U . . .
H17C H 0.541211 0.235254 0.450220 0.048 Uiso 1 1 calc R U . . .
C42 C 0.1972(7) -0.0345(5) 0.8577(2) 0.0441(16) Uani 1 1 d . U . . .
H42A H 0.167545 -0.022063 0.823818 0.066 Uiso 1 1 calc R U . . .
H42B H 0.193640 -0.101913 0.868144 0.066 Uiso 1 1 calc R U . . .
H42C H 0.292583 -0.027896 0.854278 0.066 Uiso 1 1 calc R U . . .
C29 C -0.0647(7) 0.8211(5) 0.7406(3) 0.0479(16) Uani 1 1 d . U . . .
H29 H -0.108489 0.877689 0.723626 0.057 Uiso 1 1 calc R U . . .
C40 C 0.1003(7) 0.0412(5) 0.8999(2) 0.0343(11) Uani 1 1 d . U . . .
C13 C 0.3876(6) 0.8113(5) 0.7055(2) 0.0353(12) Uani 1 1 d . U . . .
H13 H 0.387920 0.870171 0.686599 0.042 Uiso 1 1 calc R U . . .
C30 C -0.0529(7) 0.8296(5) 0.7924(3) 0.0491(17) Uani 1 1 d . U . . .
H30 H -0.089075 0.891833 0.811598 0.059 Uiso 1 1 calc R U . . .
C22 C 0.7162(7) -0.0512(5) 0.6267(3) 0.0512(17) Uani 1 1 d . U . . .
H22A H 0.620922 -0.050881 0.623985 0.077 Uiso 1 1 calc R U . . .
H22B H 0.718386 -0.034266 0.663302 0.077 Uiso 1 1 calc R U . . .
H22C H 0.777619 -0.117514 0.616235 0.077 Uiso 1 1 calc R U . . .
C23 C 0.7627(9) -0.0003(6) 0.5338(3) 0.062(2) Uani 1 1 d . U . . .
H23A H 0.821988 -0.067206 0.523173 0.093 Uiso 1 1 calc R U . . .
H23B H 0.797935 0.048515 0.511277 0.093 Uiso 1 1 calc R U . . .
H23C H 0.667351 0.002670 0.530120 0.093 Uiso 1 1 calc R U . . .
C24 C 0.9067(7) 0.0339(6) 0.5986(4) 0.071(2) Uani 1 1 d . U . . .
H24A H 0.899894 0.057452 0.634958 0.106 Uiso 1 1 calc R U . . .
H24B H 0.936609 0.081916 0.573978 0.106 Uiso 1 1 calc R U . . .
H24C H 0.974596 -0.030887 0.591489 0.106 Uiso 1 1 calc R U . . .
C51 C 0.3597(10) 0.1169(8) 0.7347(4) 0.089(2) Uani 1 1 d . U . . .
H51A H 0.341004 0.189761 0.730815 0.107 Uiso 1 1 calc R U . . .
H51B H 0.277503 0.103970 0.758555 0.107 Uiso 1 1 calc R U . . .
C49 C -0.2454(9) 0.5609(7) 0.7643(4) 0.093(2) Uani 1 1 d . U . . .
H49A H -0.305774 0.514422 0.772444 0.112 Uiso 1 1 calc R U . . .
H49B H -0.147636 0.521764 0.760405 0.112 Uiso 1 1 calc R U . . .
O1 O 0.3709(7) 0.0691(5) 0.6816(3) 0.1008(19) Uani 1 1 d . U . . .
C50 C 0.4767(12) 0.0866(8) 0.7603(4) 0.108(3) Uani 1 1 d . U . . .
H50A H 0.563049 0.079174 0.734088 0.163 Uiso 1 1 calc R U . . .
H50B H 0.475822 0.022795 0.776653 0.163 Uiso 1 1 calc R U . . .
H50C H 0.471013 0.137107 0.787521 0.163 Uiso 1 1 calc R U . . .
C52 C 0.2591(13) 0.1074(10) 0.6545(5) 0.125(3) Uani 1 1 d . U . . .
H52A H 0.240754 0.180853 0.653956 0.150 Uiso 1 1 calc R U . . .
H52B H 0.173721 0.090849 0.673746 0.150 Uiso 1 1 calc R U . . .
C53 C 0.2914(12) 0.0665(10) 0.6012(5) 0.136(4) Uani 1 1 d . U . . .
H53A H 0.246792 0.115927 0.578468 0.205 Uiso 1 1 calc R U . . .
H53B H 0.256997 0.006691 0.600308 0.205 Uiso 1 1 calc R U . . .
H53C H 0.392334 0.049143 0.588506 0.205 Uiso 1 1 calc R U . . .

loop_
_atom_site_aniso_label
_atom_site_aniso_U_11
_atom_site_aniso_U_22
_atom_site_aniso_U_33
_atom_site_aniso_U_23
_atom_site_aniso_U_13
_atom_site_aniso_U_12
Pt1 0.01968(11) 0.02151(14) 0.01415(11) -0.00181(9) -0.00478(8) -0.00457(9)
Pt2 0.02688(13) 0.02474(15) 0.01551(11) 0.00544(9) -0.00673(8) -0.01021(10)
Cu2 0.0204(3) 0.0215(4) 0.0158(3) -0.0001(3) -0.0048(2) -0.0063(3)
Cu1 0.0224(3) 0.0246(4) 0.0160(3) 0.0021(3) -0.0053(3) -0.0082(3)
P2 0.0220(7) 0.0293(9) 0.0244(7) 0.0005(6) -0.0066(6) -0.0046(7)
P1 0.0265(8) 0.0260(9) 0.0209(7) 0.0024(6) -0.0059(6) -0.0079(6)
Cl1 0.0486(12) 0.127(2) 0.0766(13) 0.0209(14) -0.0155(10) -0.0215(13)
Cl2 0.0394(11) 0.133(2) 0.0899(14) -0.0524(16) 0.0030(10) -0.0183(13)
F1 0.0329(16) 0.0376(17) 0.0323(18) 0.0072(14) -0.0107(13) -0.0022(13)
F26 0.0417(19) 0.0362(16) 0.0319(18) -0.0041(13) -0.0100(13) -0.0143(15)
F4 0.0392(17) 0.0366(18) 0.055(2) 0.0184(16) -0.0135(15) -0.0043(14)
F22 0.0294(14) 0.073(3) 0.0359(17) -0.0171(16) 0.0030(12) -0.0049(15)
F24 0.066(2) 0.050(2) 0.0490(19) 0.0196(18) -0.0269(16) -0.0021(19)
F25 0.0336(15) 0.073(3) 0.0503(19) -0.0038(18) 0.0101(13) -0.0201(16)
F21 0.0496(19) 0.056(2) 0.0396(17) 0.0060(16) -0.0290(15) -0.0045(18)
N1 0.0202(16) 0.031(2) 0.0155(17) 0.0012(14) -0.0048(14) -0.0087(14)
N2 0.027(2) 0.0235(19) 0.0180(17) -0.0009(13) -0.0045(16) -0.0117(17)
N6 0.0210(18) 0.026(2) 0.0149(17) 0.0003(14) -0.0041(15) -0.0087(16)
F23 0.063(2) 0.0389(18) 0.083(3) -0.0134(17) -0.0211(19) -0.0161(18)
F5 0.0469(19) 0.085(3) 0.054(2) 0.0383(19) 0.0129(16) -0.0016(18)
F2 0.0403(19) 0.070(3) 0.070(2) 0.0390(19) 0.0193(17) 0.0040(17)
N8 0.027(2) 0.027(3) 0.0208(15) 0.0034(17) -0.0093(16) -0.008(2)
N5 0.0236(18) 0.0227(18) 0.0166(17) 0.0004(12) -0.0054(15) -0.0030(14)
C1 0.023(3) 0.020(3) 0.0176(18) -0.0003(18) -0.0049(18) -0.002(2)
N3 0.021(2) 0.027(3) 0.0165(15) -0.0009(16) -0.0029(15) -0.0100(19)
F3 0.083(3) 0.049(2) 0.092(3) -0.026(2) -0.049(2) -0.012(2)
C44 0.025(3) 0.021(3) 0.0209(18) 0.0037(18) -0.009(2) -0.006(2)
C25 0.0219(18) 0.0235(18) 0.018(2) 0.0019(16) -0.0062(18) -0.0088(18)
C3 0.024(2) 0.030(3) 0.0216(19) 0.0005(18) -0.0089(17) -0.0074(15)
N7 0.055(3) 0.0253(18) 0.022(2) 0.0027(18) -0.003(2) -0.018(2)
F6 0.082(3) 0.051(2) 0.102(3) -0.023(2) -0.066(2) -0.005(2)
C26 0.0218(14) 0.0224(18) 0.014(2) 0.0007(16) -0.0048(17) -0.0087(16)
C32 0.029(3) 0.023(3) 0.0188(19) 0.0024(18) -0.0064(19) -0.012(2)
C8 0.0205(14) 0.0193(16) 0.014(2) 0.0044(15) -0.0029(16) -0.0079(14)
C10 0.021(2) 0.0218(19) 0.0180(17) 0.0004(13) -0.0027(19) -0.0080(19)
N4 0.032(2) 0.0256(19) 0.029(2) -0.0022(19) -0.004(2) -0.0011(16)
C16 0.021(2) 0.036(3) 0.0154(18) 0.000(2) -0.0033(19) -0.011(2)
C2 0.029(3) 0.024(3) 0.0203(19) -0.0011(19) -0.0094(18) -0.001(2)
C9 0.0208(16) 0.0206(17) 0.014(2) 0.0020(16) -0.0046(18) -0.0069(16)
C4 0.027(2) 0.036(3) 0.018(2) -0.0005(19) -0.0081(17) -0.0116(19)
C35 0.025(3) 0.029(3) 0.015(2) -0.0006(18) -0.0049(18) -0.006(2)
C33 0.035(3) 0.029(3) 0.020(2) 0.005(2) -0.009(2) -0.013(3)
C11 0.036(3) 0.028(2) 0.024(2) -0.0054(17) -0.004(2) -0.016(2)
C20 0.027(3) 0.021(2) 0.020(2) -0.0004(17) -0.007(2) -0.0071(17)
C15 0.023(3) 0.022(3) 0.0179(18) 0.0001(18) -0.0054(18) -0.005(2)
C34 0.032(3) 0.026(3) 0.020(2) 0.0020(18) -0.0088(19) -0.013(2)
C27 0.028(2) 0.0228(19) 0.0175(17) -0.0006(13) -0.0053(18) -0.0033(17)
C5 0.033(3) 0.047(4) 0.018(2) 0.004(2) -0.0107(18) -0.011(2)
C6 0.035(3) 0.055(4) 0.030(3) 0.001(3) -0.018(2) 0.001(2)
C47 0.038(3) 0.038(3) 0.026(3) 0.011(2) -0.011(3) -0.013(2)
C18 0.032(3) 0.043(3) 0.025(3) 0.010(2) -0.005(2) -0.015(3)
C7 0.036(3) 0.048(4) 0.023(2) 0.000(2) -0.012(2) 0.007(2)
C45 0.027(2) 0.033(3) 0.0191(19) 0.004(2) -0.009(2) -0.008(2)
C48 0.027(2) 0.041(4) 0.030(3) 0.000(3) -0.012(2) -0.010(2)
C14 0.037(3) 0.025(2) 0.019(2) 0.0023(16) -0.002(2) -0.013(2)
C39 0.045(3) 0.029(2) 0.018(2) 0.0044(18) -0.007(2) -0.021(3)
C36 0.027(3) 0.041(3) 0.021(2) -0.001(2) -0.010(2) -0.009(2)
C21 0.037(3) 0.026(2) 0.046(3) -0.008(2) 0.003(3) 0.000(2)
C19 0.023(2) 0.057(4) 0.026(3) -0.001(3) -0.0066(19) -0.015(2)
C12 0.050(3) 0.028(2) 0.030(2) -0.007(2) 0.000(2) -0.023(3)
C38 0.046(3) 0.044(4) 0.030(3) 0.007(2) -0.014(2) -0.030(3)
C37 0.042(3) 0.047(4) 0.028(3) -0.002(2) -0.014(2) -0.023(3)
C46 0.031(3) 0.041(3) 0.023(2) -0.001(2) -0.007(2) -0.006(2)
C41 0.057(3) 0.027(4) 0.042(4) 0.004(3) -0.004(2) -0.020(3)
C28 0.039(3) 0.029(2) 0.028(2) 0.0018(17) -0.016(2) 0.004(2)
C31 0.053(3) 0.027(2) 0.027(2) -0.0081(18) -0.017(2) 0.003(3)
C43 0.063(4) 0.029(4) 0.030(2) 0.008(2) -0.007(3) -0.015(3)
C17 0.033(3) 0.041(3) 0.024(3) -0.011(2) -0.002(2) -0.014(2)
C42 0.069(4) 0.026(3) 0.032(3) 0.001(3) 0.009(3) -0.016(3)
C29 0.065(4) 0.028(2) 0.042(3) -0.001(2) -0.025(3) 0.014(3)
C40 0.053(3) 0.023(2) 0.026(2) 0.003(2) -0.002(2) -0.013(3)
C13 0.052(3) 0.026(3) 0.031(2) 0.002(2) 0.000(3) -0.021(3)
C30 0.069(4) 0.028(2) 0.043(3) -0.009(2) -0.023(3) 0.011(3)
C22 0.057(4) 0.029(3) 0.055(3) 0.005(3) 0.000(3) 0.002(3)
C23 0.091(5) 0.039(4) 0.043(3) -0.014(3) 0.010(3) -0.008(4)
C24 0.035(3) 0.043(5) 0.125(7) -0.011(5) -0.011(4) 0.004(2)
C51 0.096(6) 0.075(6) 0.084(5) 0.006(4) 0.033(4) -0.038(5)
C49 0.058(5) 0.066(6) 0.138(4) 0.006(2) 0.033(5) -0.021(5)
O1 0.104(5) 0.094(5) 0.095(4) 0.006(4) 0.007(3) -0.027(4)
C50 0.132(8) 0.101(9) 0.096(6) 0.017(6) 0.002(5) -0.055(7)
C52 0.109(7) 0.126(8) 0.124(6) 0.002(6) -0.007(5) -0.014(6)
C53 0.097(8) 0.154(11) 0.161(7) -0.050(8) -0.042(6) -0.024(8)

loop_
_atom_type_symbol
_atom_type_description
_atom_type_scat_dispersion_real
_atom_type_scat_dispersion_imag
_atom_type_scat_source
C C 0.0033 0.0016 'International Tables Vol C Tables 4.2.6.8 and 6.1.1.4'
H H 0.0000 0.0000 'International Tables Vol C Tables 4.2.6.8 and 6.1.1.4'
Cl Cl 0.1484 0.1585 'International Tables Vol C Tables 4.2.6.8 and 6.1.1.4'
Cu Cu 0.3201 1.2651 'International Tables Vol C Tables 4.2.6.8 and 6.1.1.4'
F F 0.0171 0.0103 'International Tables Vol C Tables 4.2.6.8 and 6.1.1.4'
N N 0.0061 0.0033 'International Tables Vol C Tables 4.2.6.8 and 6.1.1.4'
O O 0.0106 0.0060 'International Tables Vol C Tables 4.2.6.8 and 6.1.1.4'
P P 0.1023 0.0942 'International Tables Vol C Tables 4.2.6.8 and 6.1.1.4'
Pt Pt -1.7033 8.3905 'International Tables Vol C Tables 4.2.6.8 and 6.1.1.4'

loop_
_geom_angle_atom_site_label_1
_geom_angle_atom_site_label_2
_geom_angle_atom_site_label_3
_geom_angle
_geom_angle_site_symmetry_1
_geom_angle_site_symmetry_3
_geom_angle_publ_flag
C1 Pt1 C8 82.1(2) . . ?
C20 Pt1 C1 91.3(2) . . ?
C20 Pt1 C8 172.8(2) . . ?
C15 Pt1 C1 176.7(2) . . ?
C15 Pt1 C8 95.1(2) . . ?
C15 Pt1 C20 91.3(2) . . ?
C44 Pt2 C25 96.5(2) . . ?
C32 Pt2 C44 176.9(2) . . ?
C32 Pt2 C25 82.0(2) . . ?
C39 Pt2 C44 88.9(2) . . ?
C39 Pt2 C25 174.5(2) . . ?
C39 Pt2 C32 92.5(2) . . ?
N6 Cu2 N5 115.51(17) . . ?
N6 Cu2 C8 112.27(19) . . ?
N6 Cu2 C9 146.14(19) . . ?
N5 Cu2 C8 131.9(2) . . ?
C9 Cu2 N5 97.00(19) . . ?
C9 Cu2 C8 35.05(19) . . ?
N1 Cu1 N2 114.70(18) . . ?
N1 Cu1 C25 112.7(2) . . ?
N1 Cu1 C26 146.7(2) . . ?
N2 Cu1 C25 132.3(2) . . ?
C26 Cu1 N2 97.1(2) . . ?
C26 Cu1 C25 35.3(2) . . ?
F22 P2 F26 89.8(2) . . ?
F22 P2 F24 89.5(2) . . ?
F22 P2 F21 89.9(2) . . ?
F24 P2 F26 89.7(2) . . ?
F24 P2 F21 179.2(2) . . ?
F25 P2 F26 90.1(2) . . ?
F25 P2 F22 179.5(3) . . ?
F25 P2 F24 90.0(2) . . ?
F25 P2 F21 90.6(2) . . ?
F25 P2 F23 89.6(2) . . ?
F21 P2 F26 89.7(2) . . ?
F23 P2 F26 179.4(2) . . ?
F23 P2 F22 90.4(2) . . ?
F23 P2 F24 90.8(2) . . ?
F23 P2 F21 89.8(2) . . ?
F4 P1 F1 179.4(2) . . ?
F5 P1 F1 89.4(2) . . ?
F5 P1 F4 90.7(2) . . ?
F5 P1 F2 179.0(3) . . ?
F2 P1 F1 90.4(2) . . ?
F2 P1 F4 89.5(2) . . ?
F3 P1 F1 90.0(2) . . ?
F3 P1 F4 90.6(2) . . ?
F3 P1 F5 89.3(3) . . ?
F3 P1 F2 89.7(3) . . ?
F6 P1 F1 90.1(2) . . ?
F6 P1 F4 89.4(2) . . ?
F6 P1 F5 90.3(3) . . ?
F6 P1 F2 90.8(3) . . ?
F6 P1 F3 179.5(3) . . ?
C3 N1 Cu1 122.6(3) . . ?
C4 N1 Cu1 119.8(4) . . ?
C4 N1 C3 117.6(5) . . ?
C10 N2 Cu1 118.0(4) . . ?
C11 N2 Cu1 123.6(4) . . ?
C11 N2 C10 117.1(5) . . ?
C35 N6 Cu2 119.8(4) . . ?
C35 N6 C34 118.4(5) . . ?
C34 N6 Cu2 121.7(3) . . ?
C44 N8 C45 175.3(6) . . ?
C27 N5 Cu2 118.4(4) . . ?
C28 N5 Cu2 121.8(4) . . ?
C28 N5 C27 118.1(5) . . ?
C2 C1 Pt1 171.8(5) . . ?
C15 N3 C16 174.2(5) . . ?
N8 C44 Pt2 174.7(5) . . ?
Pt2 C25 Cu1 124.3(3) . . ?
C26 C25 Pt2 160.9(4) . . ?
C26 C25 Cu1 71.2(3) . . ?
N1 C3 C2 117.0(5) . . ?
N1 C3 C7 120.5(5) . . ?
C7 C3 C2 122.5(5) . . ?
C39 N7 C40 173.7(6) . . ?
C25 C26 Cu1 73.5(3) . . ?
C25 C26 C27 163.3(5) . . ?
C27 C26 Cu1 122.9(4) . . ?
C33 C32 Pt2 173.4(5) . . ?
Pt1 C8 Cu2 126.7(3) . . ?
C9 C8 Pt1 160.2(4) . . ?
C9 C8 Cu2 70.4(3) . . ?
N2 C10 C9 115.8(5) . . ?
N2 C10 C14 121.9(5) . . ?
C14 C10 C9 122.3(5) . . ?
C20 N4 C21 178.6(6) . . ?
N3 C16 C18 107.0(4) . . ?
N3 C16 C19 106.7(4) . . ?
N3 C16 C17 106.4(5) . . ?
C19 C16 C18 111.7(5) . . ?
C17 C16 C18 112.5(5) . . ?
C17 C16 C19 112.1(5) . . ?
C1 C2 C3 174.2(6) . . ?
C8 C9 Cu2 74.5(3) . . ?
C8 C9 C10 162.4(5) . . ?
C10 C9 Cu2 122.9(4) . . ?
N1 C4 H4 118.0 . . ?
N1 C4 C5 124.1(6) . . ?
C5 C4 H4 118.0 . . ?
N6 C35 H35 118.2 . . ?
N6 C35 C36 123.6(5) . . ?
C36 C35 H35 118.2 . . ?
C32 C33 C34 173.1(6) . . ?
N2 C11 H11 118.3 . . ?
N2 C11 C12 123.4(5) . . ?
C12 C11 H11 118.3 . . ?
N4 C20 Pt1 175.7(5) . . ?
N3 C15 Pt1 176.8(5) . . ?
N6 C34 C33 117.3(5) . . ?
N6 C34 C38 119.6(5) . . ?
C38 C34 C33 123.1(5) . . ?
N5 C27 C26 115.9(5) . . ?
N5 C27 C31 122.0(5) . . ?
C31 C27 C26 122.1(5) . . ?
C4 C5 H5 120.6 . . ?
C4 C5 C6 118.8(5) . . ?
C6 C5 H5 120.6 . . ?
C5 C6 H6 120.7 . . ?
C7 C6 C5 118.6(6) . . ?
C7 C6 H6 120.7 . . ?
H47A C47 H47B 109.5 . . ?
H47A C47 H47C 109.5 . . ?
H47B C47 H47C 109.5 . . ?
C45 C47 H47A 109.5 . . ?
C45 C47 H47B 109.5 . . ?
C45 C47 H47C 109.5 . . ?
C16 C18 H18A 109.5 . . ?
C16 C18 H18B 109.5 . . ?
C16 C18 H18C 109.5 . . ?
H18A C18 H18B 109.5 . . ?
H18A C18 H18C 109.5 . . ?
H18B C18 H18C 109.5 . . ?
C3 C7 H7 119.8 . . ?
C6 C7 C3 120.3(6) . . ?
C6 C7 H7 119.8 . . ?
N8 C45 C47 106.6(5) . . ?
N8 C45 C48 107.2(4) . . ?
N8 C45 C46 107.6(4) . . ?
C47 C45 C48 110.8(5) . . ?
C46 C45 C47 111.7(5) . . ?
C46 C45 C48 112.5(5) . . ?
C45 C48 H48A 109.5 . . ?
C45 C48 H48B 109.5 . . ?
C45 C48 H48C 109.5 . . ?
H48A C48 H48B 109.5 . . ?
H48A C48 H48C 109.5 . . ?
H48B C48 H48C 109.5 . . ?
C10 C14 H14 120.0 . . ?
C10 C14 C13 120.0(5) . . ?
C13 C14 H14 120.0 . . ?
N7 C39 Pt2 178.5(5) . . ?
C35 C36 H36 120.6 . . ?
C35 C36 C37 118.8(5) . . ?
C37 C36 H36 120.6 . . ?
N4 C21 C22 108.4(5) . . ?
N4 C21 C23 107.0(6) . . ?
N4 C21 C24 106.3(5) . . ?
C22 C21 C23 111.2(6) . . ?
C22 C21 C24 111.4(6) . . ?
C23 C21 C24 112.2(6) . . ?
C16 C19 H19A 109.5 . . ?
C16 C19 H19B 109.5 . . ?
C16 C19 H19C 109.5 . . ?
H19A C19 H19B 109.5 . . ?
H19A C19 H19C 109.5 . . ?
H19B C19 H19C 109.5 . . ?
C11 C12 H12 120.5 . . ?
C13 C12 C11 118.9(6) . . ?
C13 C12 H12 120.5 . . ?
C34 C38 H38 119.5 . . ?
C37 C38 C34 121.0(6) . . ?
C37 C38 H38 119.5 . . ?
C36 C37 H37 120.7 . . ?
C38 C37 C36 118.6(6) . . ?
C38 C37 H37 120.7 . . ?
C45 C46 H46A 109.5 . . ?
C45 C46 H46B 109.5 . . ?
C45 C46 H46C 109.5 . . ?
H46A C46 H46B 109.5 . . ?
H46A C46 H46C 109.5 . . ?
H46B C46 H46C 109.5 . . ?
H41A C41 H41B 109.5 . . ?
H41A C41 H41C 109.5 . . ?
H41B C41 H41C 109.5 . . ?
C40 C41 H41A 109.5 . . ?
C40 C41 H41B 109.5 . . ?
C40 C41 H41C 109.5 . . ?
N5 C28 H28 118.8 . . ?
N5 C28 C29 122.3(5) . . ?
C29 C28 H28 118.8 . . ?
C27 C31 H31 120.6 . . ?
C27 C31 C30 118.7(6) . . ?
C30 C31 H31 120.6 . . ?
H43A C43 H43B 109.5 . . ?
H43A C43 H43C 109.5 . . ?
H43B C43 H43C 109.5 . . ?
C40 C43 H43A 109.5 . . ?
C40 C43 H43B 109.5 . . ?
C40 C43 H43C 109.5 . . ?
C16 C17 H17A 109.5 . . ?
C16 C17 H17B 109.5 . . ?
C16 C17 H17C 109.5 . . ?
H17A C17 H17B 109.5 . . ?
H17A C17 H17C 109.5 . . ?
H17B C17 H17C 109.5 . . ?
H42A C42 H42B 109.5 . . ?
H42A C42 H42C 109.5 . . ?
H42B C42 H42C 109.5 . . ?
C40 C42 H42A 109.5 . . ?
C40 C42 H42B 109.5 . . ?
C40 C42 H42C 109.5 . . ?
C28 C29 H29 120.1 . . ?
C30 C29 C28 119.7(6) . . ?
C30 C29 H29 120.1 . . ?
N7 C40 C41 108.0(5) . . ?
N7 C40 C43 106.6(5) . . ?
N7 C40 C42 106.1(5) . . ?
C41 C40 C43 113.0(5) . . ?
C41 C40 C42 111.2(5) . . ?
C43 C40 C42 111.5(5) . . ?
C14 C13 H13 120.7 . . ?
C12 C13 C14 118.6(6) . . ?
C12 C13 H13 120.7 . . ?
C31 C30 H30 120.4 . . ?
C29 C30 C31 119.2(6) . . ?
C29 C30 H30 120.4 . . ?
C21 C22 H22A 109.5 . . ?
C21 C22 H22B 109.5 . . ?
C21 C22 H22C 109.5 . . ?
H22A C22 H22B 109.5 . . ?
H22A C22 H22C 109.5 . . ?
H22B C22 H22C 109.5 . . ?
C21 C23 H23A 109.5 . . ?
C21 C23 H23B 109.5 . . ?
C21 C23 H23C 109.5 . . ?
H23A C23 H23B 109.5 . . ?
H23A C23 H23C 109.5 . . ?
H23B C23 H23C 109.5 . . ?
C21 C24 H24A 109.5 . . ?
C21 C24 H24B 109.5 . . ?
C21 C24 H24C 109.5 . . ?
H24A C24 H24B 109.5 . . ?
H24A C24 H24C 109.5 . . ?
H24B C24 H24C 109.5 . . ?
H51A C51 H51B 107.2 . . ?
O1 C51 H51A 107.9 . . ?
O1 C51 H51B 107.9 . . ?
C50 C51 H51A 107.9 . . ?
C50 C51 H51B 107.9 . . ?
C50 C51 O1 117.6(9) . . ?
Cl1 C49 Cl2 111.9(5) . . ?
Cl1 C49 H49A 109.2 . . ?
Cl1 C49 H49B 109.2 . . ?
Cl2 C49 H49A 109.2 . . ?
Cl2 C49 H49B 109.2 . . ?
H49A C49 H49B 107.9 . . ?
C52 O1 C51 116.6(8) . . ?
C51 C50 H50A 109.5 . . ?
C51 C50 H50B 109.5 . . ?
C51 C50 H50C 109.5 . . ?
H50A C50 H50B 109.5 . . ?
H50A C50 H50C 109.5 . . ?
H50B C50 H50C 109.5 . . ?
O1 C52 H52A 109.4 . . ?
O1 C52 H52B 109.4 . . ?
O1 C52 C53 111.3(10) . . ?
H52A C52 H52B 108.0 . . ?
C53 C52 H52A 109.4 . . ?
C53 C52 H52B 109.4 . . ?
C52 C53 H53A 109.5 . . ?
C52 C53 H53B 109.5 . . ?
C52 C53 H53C 109.5 . . ?
H53A C53 H53B 109.5 . . ?
H53A C53 H53C 109.5 . . ?
H53B C53 H53C 109.5 . . ?

loop_
_geom_bond_atom_site_label_1
_geom_bond_atom_site_label_2
_geom_bond_distance
_geom_bond_site_symmetry_2
_geom_bond_publ_flag
Pt1 C1 1.981(5) . ?
Pt1 C8 1.993(5) . ?
Pt1 C20 1.970(6) . ?
Pt1 C15 1.968(5) . ?
Pt2 C44 1.990(5) . ?
Pt2 C25 2.001(6) . ?
Pt2 C32 1.980(5) . ?
Pt2 C39 1.978(6) . ?
Cu2 N6 1.986(4) . ?
Cu2 N5 2.022(4) . ?
Cu2 C8 2.057(5) . ?
Cu2 C9 2.011(5) . ?
Cu1 N1 1.980(4) . ?
Cu1 N2 2.018(5) . ?
Cu1 C25 2.039(5) . ?
Cu1 C26 2.013(5) . ?
P2 F26 1.605(4) . ?
P2 F22 1.593(3) . ?
P2 F24 1.597(4) . ?
P2 F25 1.590(4) . ?
P2 F21 1.600(4) . ?
P2 F23 1.591(4) . ?
P1 F1 1.601(4) . ?
P1 F4 1.599(4) . ?
P1 F5 1.580(4) . ?
P1 F2 1.582(4) . ?
P1 F3 1.578(4) . ?
P1 F6 1.572(4) . ?
Cl1 C49 1.707(10) . ?
Cl2 C49 1.833(11) . ?
N1 C3 1.363(7) . ?
N1 C4 1.343(6) . ?
N2 C10 1.358(6) . ?
N2 C11 1.347(7) . ?
N6 C35 1.340(6) . ?
N6 C34 1.363(7) . ?
N8 C44 1.134(6) . ?
N8 C45 1.473(6) . ?
N5 C27 1.361(6) . ?
N5 C28 1.350(7) . ?
C1 C2 1.204(7) . ?
N3 C16 1.471(6) . ?
N3 C15 1.155(6) . ?
C25 C26 1.228(7) . ?
C3 C2 1.423(7) . ?
C3 C7 1.396(8) . ?
N7 C39 1.118(7) . ?
N7 C40 1.470(8) . ?
C26 C27 1.426(8) . ?
C32 C33 1.203(7) . ?
C8 C9 1.226(7) . ?
C10 C9 1.440(7) . ?
C10 C14 1.378(8) . ?
N4 C20 1.140(7) . ?
N4 C21 1.469(7) . ?
C16 C18 1.538(8) . ?
C16 C19 1.517(7) . ?
C16 C17 1.515(8) . ?
C4 H4 0.9500 . ?
C4 C5 1.363(8) . ?
C35 H35 0.9500 . ?
C35 C36 1.367(8) . ?
C33 C34 1.419(7) . ?
C11 H11 0.9500 . ?
C11 C12 1.376(8) . ?
C34 C38 1.400(8) . ?
C27 C31 1.387(8) . ?
C5 H5 0.9500 . ?
C5 C6 1.378(8) . ?
C6 H6 0.9500 . ?
C6 C7 1.374(8) . ?
C47 H47A 0.9800 . ?
C47 H47B 0.9800 . ?
C47 H47C 0.9800 . ?
C47 C45 1.523(8) . ?
C18 H18A 0.9800 . ?
C18 H18B 0.9800 . ?
C18 H18C 0.9800 . ?
C7 H7 0.9500 . ?
C45 C48 1.528(7) . ?
C45 C46 1.519(8) . ?
C48 H48A 0.9800 . ?
C48 H48B 0.9800 . ?
C48 H48C 0.9800 . ?
C14 H14 0.9500 . ?
C14 C13 1.379(8) . ?
C36 H36 0.9500 . ?
C36 C37 1.381(8) . ?
C21 C22 1.488(9) . ?
C21 C23 1.524(9) . ?
C21 C24 1.534(10) . ?
C19 H19A 0.9800 . ?
C19 H19B 0.9800 . ?
C19 H19C 0.9800 . ?
C12 H12 0.9500 . ?
C12 C13 1.374(8) . ?
C38 H38 0.9500 . ?
C38 C37 1.364(8) . ?
C37 H37 0.9500 . ?
C46 H46A 0.9800 . ?
C46 H46B 0.9800 . ?
C46 H46C 0.9800 . ?
C41 H41A 0.9800 . ?
C41 H41B 0.9800 . ?
C41 H41C 0.9800 . ?
C41 C40 1.515(9) . ?
C28 H28 0.9500 . ?
C28 C29 1.374(8) . ?
C31 H31 0.9500 . ?
C31 C30 1.389(9) . ?
C43 H43A 0.9800 . ?
C43 H43B 0.9800 . ?
C43 H43C 0.9800 . ?
C43 C40 1.515(8) . ?
C17 H17A 0.9800 . ?
C17 H17B 0.9800 . ?
C17 H17C 0.9800 . ?
C42 H42A 0.9800 . ?
C42 H42B 0.9800 . ?
C42 H42C 0.9800 . ?
C42 C40 1.528(8) . ?
C29 H29 0.9500 . ?
C29 C30 1.372(9) . ?
C13 H13 0.9500 . ?
C30 H30 0.9500 . ?
C22 H22A 0.9800 . ?
C22 H22B 0.9800 . ?
C22 H22C 0.9800 . ?
C23 H23A 0.9800 . ?
C23 H23B 0.9800 . ?
C23 H23C 0.9800 . ?
C24 H24A 0.9800 . ?
C24 H24B 0.9800 . ?
C24 H24C 0.9800 . ?
C51 H51A 0.9900 . ?
C51 H51B 0.9900 . ?
C51 O1 1.498(11) . ?
C51 C50 1.438(13) . ?
C49 H49A 0.9900 . ?
C49 H49B 0.9900 . ?
O1 C52 1.434(13) . ?
C50 H50A 0.9800 . ?
C50 H50B 0.9800 . ?
C50 H50C 0.9800 . ?
C52 H52A 0.9900 . ?
C52 H52B 0.9900 . ?
C52 C53 1.436(14) . ?
C53 H53A 0.9800 . ?
C53 H53B 0.9800 . ?
C53 H53C 0.9800 . ?

loop_
_geom_torsion_atom_site_label_1
_geom_torsion_atom_site_label_2
_geom_torsion_atom_site_label_3
_geom_torsion_atom_site_label_4
_geom_torsion
_geom_torsion_site_symmetry_1
_geom_torsion_site_symmetry_2
_geom_torsion_site_symmetry_3
_geom_torsion_site_symmetry_4
_geom_torsion_publ_flag
Pt1 C8 C9 Cu2 -152.5(12) . . . . ?
Pt1 C8 C9 C10 20(3) . . . . ?
Pt2 C25 C26 Cu1 -146.7(14) . . . . ?
Pt2 C25 C26 C27 24(3) . . . . ?
Cu2 N6 C35 C36 -176.6(4) . . . . ?
Cu2 N6 C34 C33 -2.0(7) . . . . ?
Cu2 N6 C34 C38 175.9(4) . . . . ?
Cu2 N5 C27 C26 -13.8(6) . . . . ?
Cu2 N5 C27 C31 165.4(5) . . . . ?
Cu2 N5 C28 C29 -165.4(5) . . . . ?
Cu2 C8 C9 C10 172.1(17) . . . . ?
Cu1 N1 C3 C2 -1.3(7) . . . . ?
Cu1 N1 C3 C7 177.4(5) . . . . ?
Cu1 N1 C4 C5 -177.8(5) . . . . ?
Cu1 N2 C10 C9 -14.0(6) . . . . ?
Cu1 N2 C10 C14 165.8(4) . . . . ?
Cu1 N2 C11 C12 -167.7(4) . . . . ?
Cu1 C25 C26 C27 170.8(19) . . . . ?
Cu1 C26 C27 N5 87.4(6) . . . . ?
Cu1 C26 C27 C31 -91.8(6) . . . . ?
N1 C3 C7 C6 -0.7(10) . . . . ?
N1 C4 C5 C6 1.3(10) . . . . ?
N2 C10 C9 Cu2 88.0(5) . . . . ?
N2 C10 C9 C8 -83.0(18) . . . . ?
N2 C10 C14 C13 2.5(8) . . . . ?
N2 C11 C12 C13 2.7(9) . . . . ?
N6 C35 C36 C37 0.1(9) . . . . ?
N6 C34 C38 C37 1.1(9) . . . . ?
N5 C27 C31 C30 0.8(10) . . . . ?
N5 C28 C29 C30 0.2(11) . . . . ?
C25 C26 C27 N5 -82(2) . . . . ?
C25 C26 C27 C31 98.7(19) . . . . ?
C3 N1 C4 C5 -0.1(8) . . . . ?
C26 C27 C31 C30 180.0(6) . . . . ?
C10 N2 C11 C12 -0.8(8) . . . . ?
C10 C14 C13 C12 -0.5(9) . . . . ?
C2 C3 C7 C6 178.0(6) . . . . ?
C9 C10 C14 C13 -177.7(5) . . . . ?
C4 N1 C3 C2 -179.0(5) . . . . ?
C4 N1 C3 C7 -0.2(8) . . . . ?
C4 C5 C6 C7 -2.2(10) . . . . ?
C35 N6 C34 C33 -179.1(5) . . . . ?
C35 N6 C34 C38 -1.2(8) . . . . ?
C35 C36 C37 C38 -0.3(9) . . . . ?
C33 C34 C38 C37 178.8(6) . . . . ?
C11 N2 C10 C9 178.3(5) . . . . ?
C11 N2 C10 C14 -1.9(7) . . . . ?
C11 C12 C13 C14 -2.0(9) . . . . ?
C34 N6 C35 C36 0.6(8) . . . . ?
C34 C38 C37 C36 -0.4(10) . . . . ?
C27 N5 C28 C29 -0.5(9) . . . . ?
C27 C31 C30 C29 -1.1(11) . . . . ?
C5 C6 C7 C3 1.9(10) . . . . ?
C14 C10 C9 Cu2 -91.9(6) . . . . ?
C14 C10 C9 C8 97.2(18) . . . . ?
C28 N5 C27 C26 -179.2(5) . . . . ?
C28 N5 C27 C31 0.0(8) . . . . ?
C28 C29 C30 C31 0.6(12) . . . . ?
C51 O1 C52 C53 171.2(10) . . . . ?
C50 C51 O1 C52 -174.0(10) . . . . ?

loop_
_smtbx_masks_void_nr
_smtbx_masks_void_average_x
_smtbx_masks_void_average_y
_smtbx_masks_void_average_z
_smtbx_masks_void_volume
_smtbx_masks_void_count_electrons
_smtbx_masks_void_content
1 0.500 0.000 0.000 427.7 43.4 '2 ?'
